data_7230848
loop_
_publ_author_name
'Reig, Marta'
'Bagdziunas, Gintautas'
'Ramanavicius, Arunas'
'Puigdollers, Joaquim'
'Velasco, Dolores'

_publ_section_title
;
 Interface engineering and solid-state organization for triindole-based
 p-type organic thin-film transistors.
;
_journal_issue 26
_journal_name_full 'Physical chemistry chemical physics : PCCP'
_journal_page_first 17889
_journal_page_last 17898
_journal_paper_doi 10.1039/c8cp02963f
_journal_volume 20
_journal_year 2018
_chemical_formula_moiety 'C42 H51 N3'
_chemical_formula_sum 'C42 H51 N3'
_chemical_formula_weight 597.85
_space_group_crystal_system triclinic
_space_group_IT_number 2
_space_group_name_Hall '-P 1'
_space_group_name_H-M_alt 'P -1'
_symmetry_space_group_name_Hall '-P 1'
_symmetry_space_group_name_H-M 'P -1'
_atom_sites_solution_hydrogens geom
_audit_creation_method SHELXL-97
_audit_update_record
;
2017-12-22 deposited with the CCDC.
2018-06-07 downloaded from the CCDC.
;
_cell_angle_alpha 86.900(16)
_cell_angle_beta 89.438(15)
_cell_angle_gamma 84.427(17)
_cell_formula_units_Z 4
_cell_length_a 8.411(3)
_cell_length_b 15.202(5)
_cell_length_c 26.348(9)
_cell_measurement_reflns_used 2940
_cell_measurement_temperature 100(2)
_cell_measurement_theta_max 20.22
_cell_measurement_theta_min 2.75
_cell_volume 3348(2)
_computing_cell_refinement 'Bruker SAINT'
_computing_data_collection 'Bruker APEX2'
_computing_data_reduction 'Bruker SAINT'
_computing_molecular_graphics 'Bruker SHELXTL'
_computing_publication_material 'Bruker SHELXTL'
_computing_structure_refinement 'SHELXL-2014 (Sheldrick 2014)'
_computing_structure_solution 'SHELXS-97 (Sheldrick 2008)'
_diffrn_ambient_temperature 100(2)
_diffrn_measured_fraction_theta_full 0.999
_diffrn_measured_fraction_theta_max 0.957
_diffrn_measurement_device_type 'D8 Venture'
_diffrn_measurement_method '\f and \w scans'
_diffrn_radiation_type MoK\a
_diffrn_radiation_wavelength 0.71073
_diffrn_reflns_av_R_equivalents 0.0870
_diffrn_reflns_av_unetI/netI 0.0793
_diffrn_reflns_Laue_measured_fraction_full 0.999
_diffrn_reflns_Laue_measured_fraction_max 0.957
_diffrn_reflns_limit_h_max 10
_diffrn_reflns_limit_h_min -10
_diffrn_reflns_limit_k_max 19
_diffrn_reflns_limit_k_min -19
_diffrn_reflns_limit_l_max 33
_diffrn_reflns_limit_l_min -33
_diffrn_reflns_number 61914
_diffrn_reflns_point_group_measured_fraction_full 0.999
_diffrn_reflns_point_group_measured_fraction_max 0.957
_diffrn_reflns_theta_full 25.242
_diffrn_reflns_theta_max 26.893
_diffrn_reflns_theta_min 2.106
_diffrn_source microfocus
_exptl_absorpt_coefficient_mu 0.069
_exptl_absorpt_correction_T_max 0.7454
_exptl_absorpt_correction_T_min 0.5392
_exptl_absorpt_correction_type multi-scan
_exptl_absorpt_process_details sadabs
_exptl_crystal_density_diffrn 1.186
_exptl_crystal_description prism
_exptl_crystal_F_000 1296
_exptl_crystal_size_max 0.382
_exptl_crystal_size_mid 0.108
_exptl_crystal_size_min 0.034
_refine_diff_density_max 0.740
_refine_diff_density_min -0.540
_refine_diff_density_rms 0.076
_refine_ls_extinction_method none
_refine_ls_goodness_of_fit_ref 0.866
_refine_ls_hydrogen_treatment constr
_refine_ls_matrix_type full
_refine_ls_number_parameters 799
_refine_ls_number_reflns 13846
_refine_ls_number_restraints 2
_refine_ls_restrained_S_all 0.870
_refine_ls_R_factor_all 0.2746
_refine_ls_R_factor_gt 0.0795
_refine_ls_shift/su_max 0.000
_refine_ls_shift/su_mean 0.000
_refine_ls_structure_factor_coef Fsqd
_refine_ls_weighting_details
;
 w=1/[\s^2^(Fo^2^)+(0.0686P)^2^]
 where P=(Fo^2^+2Fc^2^)/3
;
_refine_ls_weighting_scheme calc
_refine_ls_wR_factor_gt 0.1683
_refine_ls_wR_factor_ref 0.2293
_reflns_Friedel_coverage 0.000
_reflns_number_gt 4170
_reflns_number_total 13846
_reflns_threshold_expression 'I > 2\s(I)'
_cod_data_source_file c8cp02963f2.cif
_cod_data_source_block N-Trihexyltriindole
_cod_depositor_comments 'Adding full bibliography for 7230848.cif.'
_cod_original_cell_volume 3348.2(19)
_cod_database_code 7230848
_shelx_space_group_comment
;
The symmetry employed for this shelxl refinement is uniquely defined
by the following loop, which should always be used as a source of
symmetry information in preference to the above space-group names.
They are only intended as comments.
;

loop_
_space_group_symop_operation_xyz
'x, y, z'
'-x, -y, -z'

loop_
_atom_site_label
_atom_site_type_symbol
_atom_site_fract_x
_atom_site_fract_y
_atom_site_fract_z
_atom_site_U_iso_or_equiv
_atom_site_adp_type
_atom_site_occupancy
_atom_site_site_symmetry_order
_atom_site_calc_flag
_atom_site_refinement_flags_posn
_atom_site_refinement_flags_adp
_atom_site_refinement_flags_occupancy
_atom_site_disorder_assembly
_atom_site_disorder_group
N1A N 0.9585(5) 0.5327(3) 0.26639(14) 0.0205(10) Uani 1 1 d . . . . .
C1A C 0.7617(4) 0.33441(18) 0.28524(10) 0.0169(12) Uani 1 1 d G . . . .
C2A C 0.8347(4) 0.4067(2) 0.26493(8) 0.0252(13) Uani 1 1 d G . . . .
C3A C 0.8798(4) 0.47002(18) 0.29663(12) 0.0229(13) Uani 1 1 d G . . . .
C4A C 0.8518(4) 0.46105(18) 0.34865(11) 0.0242(13) Uani 1 1 d G . . . .
C5A C 0.7788(4) 0.3888(2) 0.36897(8) 0.0193(12) Uani 1 1 d G . . . .
C6A C 0.7338(4) 0.32544(18) 0.33726(11) 0.0214(12) Uani 1 1 d G . . . .
N2A N 0.7358(5) 0.2569(3) 0.26220(15) 0.0266(11) Uani 1 1 d . . . . .
N3A N 0.7378(5) 0.4009(3) 0.42000(15) 0.0262(11) Uani 1 1 d . . . . .
C7A C 0.6901(6) 0.2319(3) 0.34643(19) 0.0238(13) Uani 1 1 d . . . . .
C8A C 0.6560(6) 0.1776(4) 0.3888(2) 0.0333(15) Uani 1 1 d . . . . .
H8A H 0.6548 0.1997 0.4218 0.040 Uiso 1 1 calc R U . . .
C9A C 0.6240(6) 0.0916(4) 0.3823(2) 0.0303(14) Uani 1 1 d . . . . .
H9A H 0.5977 0.0548 0.4108 0.036 Uiso 1 1 calc R U . . .
C10A C 0.6303(6) 0.0595(4) 0.3346(2) 0.0329(14) Uani 1 1 d . . . . .
H10A H 0.6090 -0.0003 0.3315 0.039 Uiso 1 1 calc R U . . .
C11A C 0.6642(6) 0.1062(4) 0.2922(2) 0.0366(15) Uani 1 1 d . . . . .
H11A H 0.6678 0.0818 0.2597 0.044 Uiso 1 1 calc R U . . .
C12A C 0.6950(6) 0.1967(4) 0.29915(19) 0.0257(13) Uani 1 1 d . . . . .
C13A C 0.7857(6) 0.2300(3) 0.21126(17) 0.0237(13) Uani 1 1 d . . . . .
H13A H 0.8494 0.1717 0.2147 0.028 Uiso 1 1 calc R U . . .
H13B H 0.8562 0.2732 0.1963 0.028 Uiso 1 1 calc R U . . .
C14A C 0.6502(6) 0.2235(3) 0.17497(18) 0.0303(14) Uani 1 1 d . . . . .
H14A H 0.5797 0.1795 0.1890 0.036 Uiso 1 1 calc R U . . .
H14B H 0.5859 0.2815 0.1708 0.036 Uiso 1 1 calc R U . . .
C15A C 0.7146(7) 0.1963(4) 0.12464(18) 0.0336(15) Uani 1 1 d . . . . .
H15A H 0.7883 0.1417 0.1299 0.040 Uiso 1 1 calc R U . . .
H15B H 0.7772 0.2432 0.1097 0.040 Uiso 1 1 calc R U . . .
C16A C 0.5869(6) 0.1795(4) 0.08744(18) 0.0353(15) Uani 1 1 d . . . . .
H16A H 0.5185 0.2355 0.0804 0.042 Uiso 1 1 calc R U . . .
H16B H 0.5189 0.1364 0.1038 0.042 Uiso 1 1 calc R U . . .
C17A C 0.6471(8) 0.1450(5) 0.0373(2) 0.059(2) Uani 1 1 d . . . . .
H17A H 0.6896 0.1959 0.0186 0.070 Uiso 0.5 1 calc R U P A 1
H17B H 0.7408 0.1024 0.0460 0.070 Uiso 0.5 1 calc R U P A 1
H17W H 0.5532 0.1414 0.0155 0.070 Uiso 0.5 1 calc R U P A 2
H17Y H 0.7114 0.1897 0.0208 0.070 Uiso 0.5 1 calc R U P A 2
C18A C 0.5589(19) 0.1032(11) 0.0004(5) 0.094(6) Uani 0.5 1 d . . P B 1
H18A H 0.5438 0.1424 -0.0303 0.112 Uiso 0.5 1 calc R U P B 1
H18B H 0.4545 0.0914 0.0146 0.112 Uiso 0.5 1 calc R U P B 1
H18C H 0.6184 0.0473 -0.0083 0.112 Uiso 0.5 1 calc R U P B 1
C18' C 0.7408(13) 0.0614(7) 0.0377(3) 0.028(3) Uani 0.5 1 d . . P B 2
H18G H 0.6700 0.0139 0.0370 0.034 Uiso 0.5 1 calc R U P B 2
H18H H 0.8055 0.0533 0.0687 0.034 Uiso 0.5 1 calc R U P B 2
H18I H 0.8111 0.0595 0.0079 0.034 Uiso 0.5 1 calc R U P B 2
C20A C 0.8703(6) 0.5162(3) 0.39199(18) 0.0233(13) Uani 1 1 d . . . . .
C21A C 0.9358(6) 0.5978(3) 0.40211(18) 0.0270(13) Uani 1 1 d . . . . .
H21A H 0.9893 0.6285 0.3757 0.032 Uiso 1 1 calc DR U . . .
C22A C 0.9222(6) 0.6308(4) 0.44836(19) 0.0302(14) Uani 1 1 d . . . . .
H22A H 0.9710 0.6832 0.4541 0.036 Uiso 1 1 calc R U . . .
C23A C 0.8415(6) 0.5928(4) 0.48752(19) 0.0309(14) Uani 1 1 d . . . . .
H23A H 0.8291 0.6202 0.5191 0.037 Uiso 1 1 calc R U . . .
C24A C 0.7774(6) 0.5131(3) 0.48065(19) 0.0264(13) Uani 1 1 d . . . . .
H24A H 0.7232 0.4838 0.5074 0.032 Uiso 1 1 calc R U . . .
C25A C 0.7959(6) 0.4786(3) 0.43340(19) 0.0255(13) Uani 1 1 d . . . . .
C26A C 0.6144(6) 0.3600(3) 0.45005(17) 0.0252(13) Uani 1 1 d . . . . .
H26A H 0.5570 0.3233 0.4278 0.030 Uiso 1 1 calc R U . . .
H26B H 0.5361 0.4072 0.4622 0.030 Uiso 1 1 calc R U . . .
C27A C 0.6800(6) 0.3020(3) 0.49601(16) 0.0265(13) Uani 1 1 d . . . . .
H27A H 0.7512 0.2515 0.4840 0.032 Uiso 1 1 calc R U . . .
H27B H 0.7442 0.3371 0.5171 0.032 Uiso 1 1 calc R U . . .
C28A C 0.5491(6) 0.2677(4) 0.52758(17) 0.0316(14) Uani 1 1 d . . . . .
H28A H 0.4949 0.2261 0.5076 0.038 Uiso 1 1 calc R U . . .
H28B H 0.4696 0.3178 0.5349 0.038 Uiso 1 1 calc R U . . .
C29A C 0.6042(6) 0.2201(4) 0.57805(19) 0.0396(16) Uani 1 1 d . . . . .
H29A H 0.6673 0.1639 0.5705 0.048 Uiso 1 1 calc R U . . .
H29B H 0.6765 0.2572 0.5948 0.048 Uiso 1 1 calc R U . . .
C30A C 0.4730(7) 0.1995(4) 0.61515(19) 0.0403(16) Uani 1 1 d . . . . .
H30A H 0.4120 0.1538 0.6013 0.048 Uiso 1 1 calc R U . . .
H30B H 0.3987 0.2535 0.6185 0.048 Uiso 1 1 calc R U . . .
C31A C 0.5354(7) 0.1667(4) 0.66785(19) 0.0465(17) Uani 1 1 d . . . . .
H31A H 0.6028 0.1108 0.6652 0.070 Uiso 1 1 calc R U . . .
H31B H 0.4450 0.1574 0.6906 0.070 Uiso 1 1 calc R U . . .
H31C H 0.5983 0.2109 0.6815 0.070 Uiso 1 1 calc R U . . .
C32A C 0.8503(6) 0.4443(3) 0.21182(18) 0.0208(12) Uani 1 1 d . . . . .
C33A C 0.7990(6) 0.4295(3) 0.16377(18) 0.0247(13) Uani 1 1 d . . . . .
H33A H 0.7359 0.3819 0.1597 0.030 Uiso 1 1 calc R U . . .
C34A C 0.8352(6) 0.4809(3) 0.12142(19) 0.0301(14) Uani 1 1 d . . . . .
H34A H 0.7961 0.4693 0.0890 0.036 Uiso 1 1 calc R U . . .
C35A C 0.9308(6) 0.5507(3) 0.12674(18) 0.0242(13) Uani 1 1 d . . . . .
H35A H 0.9624 0.5844 0.0976 0.029 Uiso 1 1 calc R U . . .
C36A C 0.9779(6) 0.5697(3) 0.17370(19) 0.0294(14) Uani 1 1 d . . . . .
H36A H 1.0386 0.6185 0.1776 0.035 Uiso 1 1 calc R U . . .
C37A C 0.9389(6) 0.5199(3) 0.21466(18) 0.0204(12) Uani 1 1 d . . . . .
C38A C 1.0474(6) 0.6054(3) 0.28098(17) 0.0225(13) Uani 1 1 d . . . . .
H38A H 1.1352 0.6130 0.2563 0.027 Uiso 1 1 calc R U . . .
H38B H 1.0954 0.5905 0.3149 0.027 Uiso 1 1 calc DR U . . .
C39A C 0.9389(6) 0.6928(3) 0.28260(18) 0.0249(13) Uani 1 1 d . . . . .
H39A H 0.8890 0.7072 0.2489 0.030 Uiso 1 1 calc R U . . .
H39B H 0.8524 0.6858 0.3078 0.030 Uiso 1 1 calc R U . . .
C40A C 1.0341(6) 0.7680(3) 0.29674(19) 0.0319(14) Uani 1 1 d . . . . .
H40A H 1.0780 0.7551 0.3313 0.038 Uiso 1 1 calc R U . . .
H40B H 1.1249 0.7721 0.2728 0.038 Uiso 1 1 calc R U . . .
C41A C 0.9317(7) 0.8564(4) 0.2952(2) 0.0452(17) Uani 1 1 d . . . . .
H41A H 0.8963 0.8714 0.2598 0.054 Uiso 1 1 calc R U . . .
H41B H 0.8350 0.8498 0.3162 0.054 Uiso 1 1 calc R U . . .
C42A C 1.0155(7) 0.9325(4) 0.3138(2) 0.0506(18) Uani 1 1 d . . . . .
H42A H 1.1243 0.9301 0.2990 0.061 Uiso 1 1 calc R U . . .
H42B H 0.9566 0.9891 0.3015 0.061 Uiso 1 1 calc R U . . .
C43A C 1.0277(8) 0.9313(5) 0.3699(3) 0.077(2) Uani 1 1 d . . . . .
H43A H 1.1295 0.9523 0.3792 0.116 Uiso 1 1 calc R U . . .
H43B H 1.0225 0.8707 0.3842 0.116 Uiso 1 1 calc R U . . .
H43C H 0.9392 0.9700 0.3835 0.116 Uiso 1 1 calc R U . . .
N1B N 0.4591(5) 0.5294(2) 0.22893(14) 0.0184(10) Uani 1 1 d . . . . .
N2B N 0.2443(5) 0.3987(3) 0.08556(14) 0.0209(10) Uani 1 1 d . . . . .
C1B C 0.3807(4) 0.46899(18) 0.20422(11) 0.0206(12) Uani 1 1 d G . . . .
C2B C 0.3549(4) 0.45928(19) 0.15288(10) 0.0227(13) Uani 1 1 d G . . . .
C3B C 0.2843(4) 0.3862(2) 0.13750(8) 0.0231(13) Uani 1 1 d G . . . .
C4B C 0.2395(4) 0.32288(18) 0.17346(12) 0.0251(13) Uani 1 1 d G . . . .
C5B C 0.2653(4) 0.33258(19) 0.22480(11) 0.0222(13) Uani 1 1 d G . . . .
C6B C 0.3359(4) 0.4056(2) 0.24018(8) 0.0268(13) Uani 1 1 d G . . . .
N3B N 0.2399(5) 0.2520(3) 0.25225(14) 0.0211(10) Uani 1 1 d . . . . .
C7B C 0.3447(5) 0.4422(3) 0.29030(17) 0.0165(12) Uani 1 1 d . . . . .
C8B C 0.2930(6) 0.4277(3) 0.34014(19) 0.0283(14) Uani 1 1 d . . . . .
H8B H 0.2310 0.3797 0.3478 0.034 Uiso 1 1 calc R U . . .
C9B C 0.3271(6) 0.4786(3) 0.3776(2) 0.0287(14) Uani 1 1 d . . . . .
H9B H 0.2857 0.4681 0.4108 0.034 Uiso 1 1 calc R U . . .
C10B C 0.4256(6) 0.5485(4) 0.36753(19) 0.0323(14) Uani 1 1 d . . . . .
H10B H 0.4576 0.5818 0.3945 0.039 Uiso 1 1 calc R U . . .
C11B C 0.4745(6) 0.5676(3) 0.31836(19) 0.0246(13) Uani 1 1 d . . . . .
H11B H 0.5355 0.6162 0.3110 0.029 Uiso 1 1 calc R U . . .
C12B C 0.4362(6) 0.5182(3) 0.28170(17) 0.0196(12) Uani 1 1 d . . . . .
C13B C 0.5458(6) 0.6025(3) 0.20928(17) 0.0228(13) Uani 1 1 d . . . . .
H13C H 0.5957 0.5871 0.1763 0.027 Uiso 1 1 calc DR U . . .
H13D H 0.6324 0.6109 0.2332 0.027 Uiso 1 1 calc R U . . .
C14B C 0.4386(6) 0.6896(3) 0.20172(17) 0.0217(13) Uani 1 1 d . . . . .
H14C H 0.3529 0.6820 0.1773 0.026 Uiso 1 1 calc R U . . .
H14D H 0.3876 0.7052 0.2345 0.026 Uiso 1 1 calc R U . . .
C15B C 0.5349(6) 0.7641(3) 0.1819(2) 0.0344(15) Uani 1 1 d . . . . .
H15C H 0.6016 0.7444 0.1527 0.041 Uiso 1 1 calc R U . . .
H15D H 0.6067 0.7796 0.2089 0.041 Uiso 1 1 calc R U . . .
C16B C 0.4213(7) 0.8463(4) 0.1650(2) 0.0528(18) Uani 1 1 d . . . . .
H16C H 0.3518 0.8642 0.1940 0.063 Uiso 1 1 calc R U . . .
H16D H 0.3519 0.8309 0.1374 0.063 Uiso 1 1 calc R U . . .
C17B C 0.5145(7) 0.9258(4) 0.1461(2) 0.0398(16) Uani 1 1 d . . . . .
H17C H 0.5973 0.9049 0.1214 0.048 Uiso 1 1 calc R U . . .
H17D H 0.4397 0.9711 0.1282 0.048 Uiso 1 1 calc R U . . .
C18B C 0.5897(8) 0.9657(5) 0.1866(2) 0.073(2) Uani 1 1 d . . . . .
H18D H 0.6689 0.9223 0.2032 0.110 Uiso 1 1 calc R U . . .
H18E H 0.5086 0.9857 0.2116 0.110 Uiso 1 1 calc R U . . .
H18F H 0.6427 1.0165 0.1728 0.110 Uiso 1 1 calc R U . . .
C19B C 0.3748(6) 0.5163(3) 0.10506(18) 0.0255(13) Uani 1 1 d . . . . .
C20B C 0.4353(6) 0.5987(3) 0.09033(17) 0.0236(13) Uani 1 1 d . . . . .
H20B H 0.4855 0.6306 0.1146 0.028 Uiso 1 1 calc DR U . . .
C21B C 0.4203(6) 0.6312(3) 0.04127(18) 0.0238(13) Uani 1 1 d . . . . .
H21B H 0.4692 0.6832 0.0313 0.029 Uiso 1 1 calc R U . . .
C22B C 0.3381(6) 0.5919(3) 0.00603(19) 0.0290(14) Uani 1 1 d . . . . .
H22B H 0.3218 0.6198 -0.0269 0.035 Uiso 1 1 calc R U . . .
C23B C 0.2786(5) 0.5124(3) 0.01769(17) 0.0206(12) Uani 1 1 d . . . . .
H23B H 0.2280 0.4819 -0.0072 0.025 Uiso 1 1 calc R U . . .
C24B C 0.2956(5) 0.4790(3) 0.06725(18) 0.0198(12) Uani 1 1 d . . . . .
C25B C 0.1209(6) 0.3569(3) 0.05935(18) 0.0272(13) Uani 1 1 d . . . . .
H25C H 0.0393 0.4036 0.0460 0.033 Uiso 1 1 calc R U . . .
H25D H 0.0676 0.3182 0.0842 0.033 Uiso 1 1 calc R U . . .
C26B C 0.1854(6) 0.3024(3) 0.01575(18) 0.0303(14) Uani 1 1 d . . . . .
H26C H 0.2418 0.3403 -0.0087 0.036 Uiso 1 1 calc R U . . .
H26D H 0.2637 0.2540 0.0291 0.036 Uiso 1 1 calc R U . . .
C27B C 0.0556(6) 0.2638(4) -0.01106(19) 0.0318(14) Uani 1 1 d . . . . .
H27C H -0.0292 0.3117 -0.0202 0.038 Uiso 1 1 calc R U . . .
H27D H 0.0083 0.2207 0.0126 0.038 Uiso 1 1 calc R U . . .
C28B C 0.1087(6) 0.2187(4) -0.05812(19) 0.0367(15) Uani 1 1 d . . . . .
H28C H 0.1776 0.1640 -0.0482 0.044 Uiso 1 1 calc R U . . .
H28D H 0.1747 0.2579 -0.0787 0.044 Uiso 1 1 calc R U . . .
C29B C -0.0267(6) 0.1940(4) -0.09146(19) 0.0372(15) Uani 1 1 d . . . . .
H29C H -0.0868 0.1506 -0.0719 0.045 Uiso 1 1 calc R U . . .
H29D H -0.1010 0.2477 -0.0988 0.045 Uiso 1 1 calc R U . . .
C30B C 0.0246(7) 0.1563(4) -0.1404(2) 0.0508(18) Uani 1 1 d . . . . .
H30D H -0.0688 0.1545 -0.1621 0.076 Uiso 1 1 calc R U . . .
H30E H 0.0762 0.0961 -0.1340 0.076 Uiso 1 1 calc R U . . .
H3OF H 0.1003 0.1932 -0.1575 0.076 Uiso 1 1 calc R U . . .
C31B C 0.2003(6) 0.2295(3) 0.17014(18) 0.0210(12) Uani 1 1 d . . . . .
C32B C 0.1694(6) 0.1754(4) 0.1318(2) 0.0349(15) Uani 1 1 d . . . . .
H32B H 0.1674 0.1984 0.0975 0.042 Uiso 1 1 calc R U . . .
C33B C 0.1403(6) 0.0844(4) 0.1428(2) 0.0318(14) Uani 1 1 d . . . . .
H33B H 0.1223 0.0461 0.1166 0.038 Uiso 1 1 calc R U . . .
C34B C 0.1398(6) 0.0560(4) 0.1935(2) 0.0348(15) Uani 1 1 d . . . . .
H34B H 0.1155 -0.0029 0.2016 0.042 Uiso 1 1 calc R U . . .
C35B C 0.1712(6) 0.1054(4) 0.2319(2) 0.0308(14) Uani 1 1 d . . . . .
H35B H 0.1758 0.0815 0.2660 0.037 Uiso 1 1 calc R U . . .
C36B C 0.1968(6) 0.1928(4) 0.22028(18) 0.0242(13) Uani 1 1 d . . . . .
C37B C 0.2809(6) 0.2285(3) 0.30588(17) 0.0250(13) Uani 1 1 d . . . . .
H37C H 0.3461 0.2738 0.3182 0.030 Uiso 1 1 calc R U . . .
H37D H 0.3481 0.1713 0.3076 0.030 Uiso 1 1 calc R U . . .
C38B C 0.1421(6) 0.2211(3) 0.34116(18) 0.0281(14) Uani 1 1 d . . . . .
H38C H 0.0729 0.1781 0.3284 0.034 Uiso 1 1 calc R U . . .
H38D H 0.0783 0.2793 0.3419 0.034 Uiso 1 1 calc R U . . .
C39B C 0.1963(7) 0.1913(4) 0.39442(19) 0.0391(15) Uani 1 1 d . . . . .
H39C H 0.2656 0.1351 0.3927 0.047 Uiso 1 1 calc R U . . .
H39D H 0.2626 0.2359 0.4070 0.047 Uiso 1 1 calc R U . . .
C40B C 0.0669(7) 0.1778(4) 0.43232(19) 0.0395(16) Uani 1 1 d . . . . .
H40C H 0.0002 0.1336 0.4196 0.047 Uiso 1 1 calc R U . . .
H40D H -0.0018 0.2342 0.4342 0.047 Uiso 1 1 calc R U . . .
C41B C 0.1212(8) 0.1471(4) 0.4859(2) 0.0480(17) Uani 1 1 d . . . . .
H41C H 0.1915 0.1898 0.4985 0.058 Uiso 1 1 calc R U . . .
H41D H 0.0264 0.1476 0.5085 0.058 Uiso 1 1 calc R U . . .
C42B C 0.2085(8) 0.0569(4) 0.4894(2) 0.063(2) Uani 1 1 d . . . . .
H42D H 0.1440 0.0151 0.4741 0.095 Uiso 1 1 calc R U . . .
H42E H 0.2283 0.0384 0.5252 0.095 Uiso 1 1 calc R U . . .
H42F H 0.3106 0.0578 0.4712 0.095 Uiso 1 1 calc R U . . .

loop_
_atom_site_aniso_label
_atom_site_aniso_U_11
_atom_site_aniso_U_22
_atom_site_aniso_U_33
_atom_site_aniso_U_23
_atom_site_aniso_U_13
_atom_site_aniso_U_12
N1A 0.018(3) 0.014(3) 0.029(3) -0.004(2) 0.0024(19) 0.000(2)
C1A 0.010(3) 0.013(3) 0.028(3) -0.003(2) 0.002(2) 0.002(2)
C2A 0.019(3) 0.020(3) 0.036(3) -0.003(3) 0.007(2) 0.001(3)
C3A 0.015(3) 0.011(3) 0.042(4) 0.005(3) 0.003(2) 0.001(2)
C4A 0.024(3) 0.023(3) 0.024(3) 0.000(3) -0.007(2) 0.005(3)
C5A 0.020(3) 0.013(3) 0.025(3) 0.001(2) 0.001(2) -0.002(2)
C6A 0.014(3) 0.022(3) 0.028(3) 0.000(3) -0.001(2) -0.003(2)
N2A 0.020(3) 0.027(3) 0.032(3) -0.001(2) -0.002(2) -0.001(2)
N3A 0.023(3) 0.024(3) 0.032(3) -0.003(2) 0.005(2) -0.005(2)
C7A 0.014(3) 0.027(3) 0.029(3) 0.002(3) -0.003(2) 0.002(2)
C8A 0.029(4) 0.029(4) 0.042(4) -0.001(3) -0.005(3) -0.001(3)
C9A 0.024(3) 0.033(4) 0.033(4) 0.005(3) -0.001(3) -0.002(3)
C10A 0.026(4) 0.035(4) 0.037(4) -0.001(3) -0.003(3) 0.001(3)
C11A 0.024(4) 0.037(4) 0.047(4) -0.003(3) -0.001(3) 0.008(3)
C12A 0.015(3) 0.026(4) 0.035(4) -0.004(3) -0.003(2) 0.005(3)
C13A 0.024(3) 0.021(3) 0.027(3) -0.006(2) 0.002(2) -0.005(2)
C14A 0.032(4) 0.025(3) 0.033(3) 0.003(3) -0.002(3) 0.000(3)
C15A 0.042(4) 0.026(4) 0.033(3) -0.002(3) 0.004(3) -0.002(3)
C16A 0.034(4) 0.036(4) 0.036(4) -0.001(3) -0.006(3) -0.002(3)
C17A 0.069(5) 0.074(6) 0.040(4) -0.016(4) 0.011(4) -0.036(5)
C18A 0.092(14) 0.100(14) 0.092(13) -0.018(11) -0.016(10) -0.013(11)
C18' 0.048(8) 0.016(7) 0.019(6) -0.002(5) 0.000(5) 0.004(6)
C20A 0.013(3) 0.027(3) 0.027(3) 0.001(3) -0.001(2) 0.009(2)
C21A 0.021(3) 0.024(3) 0.037(4) -0.003(3) -0.003(3) -0.007(3)
C22A 0.026(3) 0.030(4) 0.036(4) -0.012(3) -0.005(3) -0.005(3)
C23A 0.034(4) 0.027(4) 0.031(3) -0.001(3) 0.001(3) 0.003(3)
C24A 0.019(3) 0.025(4) 0.035(3) 0.003(3) -0.001(2) -0.002(3)
C25A 0.023(3) 0.026(4) 0.027(3) 0.000(3) -0.001(2) -0.001(3)
C26A 0.019(3) 0.030(3) 0.027(3) 0.004(3) 0.002(2) -0.001(3)
C27A 0.025(3) 0.032(3) 0.022(3) 0.008(3) -0.004(2) -0.003(3)
C28A 0.034(4) 0.038(4) 0.024(3) 0.006(3) 0.001(3) -0.011(3)
C29A 0.030(4) 0.044(4) 0.044(4) 0.006(3) -0.001(3) -0.004(3)
C30A 0.037(4) 0.051(4) 0.033(3) 0.010(3) -0.003(3) -0.012(3)
C31A 0.040(4) 0.050(4) 0.051(4) 0.001(3) 0.001(3) -0.009(3)
C32A 0.013(3) 0.024(3) 0.024(3) 0.000(2) 0.003(2) 0.006(2)
C33A 0.024(3) 0.021(3) 0.028(3) -0.007(3) 0.003(2) 0.007(3)
C34A 0.024(3) 0.032(4) 0.033(3) 0.004(3) -0.001(3) 0.000(3)
C35A 0.026(3) 0.020(3) 0.026(3) -0.004(3) 0.002(2) 0.001(3)
C36A 0.026(3) 0.024(4) 0.038(4) -0.003(3) 0.005(3) -0.002(3)
C37A 0.016(3) 0.025(3) 0.020(3) -0.005(3) 0.005(2) 0.002(2)
C38A 0.019(3) 0.014(3) 0.035(3) -0.001(2) -0.001(2) -0.002(2)
C39A 0.023(3) 0.022(3) 0.029(3) 0.002(2) -0.005(2) -0.001(3)
C40A 0.032(4) 0.023(4) 0.040(4) -0.003(3) 0.002(3) 0.001(3)
C41A 0.037(4) 0.035(4) 0.063(4) -0.003(3) -0.004(3) -0.001(3)
C42A 0.045(4) 0.033(4) 0.072(5) -0.005(3) 0.001(4) 0.002(3)
C43A 0.066(6) 0.063(6) 0.101(6) -0.020(5) -0.018(5) 0.014(4)
N1B 0.018(3) 0.010(2) 0.026(3) 0.0021(19) -0.0007(19) -0.0023(19)
N2B 0.016(3) 0.018(3) 0.029(3) -0.003(2) -0.0019(19) -0.004(2)
C1B 0.018(3) 0.015(3) 0.028(3) -0.001(3) -0.003(2) -0.001(2)
C2B 0.021(3) 0.028(3) 0.018(3) -0.003(2) 0.008(2) 0.005(3)
C3B 0.026(3) 0.019(3) 0.025(3) -0.003(3) 0.003(2) -0.007(3)
C4B 0.015(3) 0.027(4) 0.033(3) -0.006(3) 0.003(2) 0.000(3)
C5B 0.015(3) 0.024(3) 0.028(3) 0.004(3) -0.001(2) -0.003(2)
C6B 0.018(3) 0.028(4) 0.033(3) 0.001(3) -0.003(2) 0.001(3)
N3B 0.027(3) 0.017(3) 0.019(2) -0.001(2) -0.0025(19) 0.000(2)
C7B 0.013(3) 0.012(3) 0.024(3) -0.002(2) -0.003(2) 0.005(2)
C8B 0.027(3) 0.022(3) 0.034(3) 0.000(3) -0.004(3) 0.009(3)
C9B 0.023(3) 0.029(4) 0.035(3) -0.003(3) -0.001(3) -0.004(3)
C10B 0.032(4) 0.031(4) 0.034(4) -0.008(3) -0.002(3) 0.002(3)
C11B 0.017(3) 0.020(3) 0.035(4) -0.002(3) -0.002(2) 0.002(2)
C12B 0.016(3) 0.019(3) 0.021(3) -0.003(3) 0.001(2) 0.010(2)
C13B 0.015(3) 0.012(3) 0.043(3) -0.005(2) 0.001(2) -0.003(2)
C14B 0.023(3) 0.014(3) 0.027(3) 0.002(2) 0.001(2) 0.001(2)
C15B 0.026(4) 0.029(4) 0.049(4) -0.003(3) 0.005(3) -0.004(3)
C16B 0.044(4) 0.038(4) 0.074(5) 0.009(3) 0.001(3) 0.003(3)
C17B 0.034(4) 0.023(4) 0.061(4) 0.005(3) -0.005(3) 0.000(3)
C18B 0.072(6) 0.061(5) 0.087(6) -0.003(4) -0.013(4) -0.002(4)
C19B 0.021(3) 0.024(3) 0.030(3) -0.001(3) 0.004(2) 0.006(3)
C20B 0.022(3) 0.016(3) 0.032(3) -0.001(3) 0.001(2) -0.001(2)
C21B 0.028(3) 0.021(3) 0.022(3) 0.006(3) 0.004(2) -0.003(3)
C22B 0.033(4) 0.019(3) 0.034(3) 0.000(3) 0.002(3) 0.007(3)
C23B 0.019(3) 0.024(3) 0.020(3) -0.007(2) -0.003(2) 0.001(3)
C24B 0.012(3) 0.016(3) 0.032(3) 0.000(3) 0.001(2) -0.005(2)
C25B 0.021(3) 0.029(3) 0.031(3) -0.003(3) 0.001(2) 0.001(3)
C26B 0.032(4) 0.029(4) 0.031(3) -0.002(3) 0.002(3) -0.006(3)
C27B 0.025(3) 0.031(4) 0.041(4) -0.004(3) 0.001(3) -0.008(3)
C28B 0.034(4) 0.037(4) 0.039(4) -0.006(3) -0.001(3) -0.002(3)
C29B 0.030(4) 0.044(4) 0.038(4) -0.007(3) -0.001(3) -0.007(3)
C30B 0.044(4) 0.059(5) 0.052(4) -0.016(4) 0.004(3) -0.010(4)
C31B 0.015(3) 0.023(3) 0.022(3) 0.002(3) 0.003(2) 0.007(2)
C32B 0.017(3) 0.040(4) 0.047(4) 0.000(3) 0.000(3) 0.001(3)
C33B 0.024(3) 0.025(4) 0.047(4) -0.001(3) 0.002(3) -0.003(3)
C34B 0.028(4) 0.022(4) 0.054(4) 0.001(3) -0.002(3) 0.001(3)
C35B 0.024(3) 0.026(4) 0.042(4) -0.001(3) -0.004(3) -0.002(3)
C36B 0.019(3) 0.024(4) 0.029(3) -0.004(3) 0.005(2) 0.001(3)
C37B 0.024(3) 0.017(3) 0.033(3) -0.001(2) 0.000(2) 0.001(2)
C38B 0.029(3) 0.021(3) 0.035(3) -0.005(3) -0.006(3) -0.003(3)
C39B 0.041(4) 0.037(4) 0.040(4) -0.001(3) 0.001(3) -0.004(3)
C40B 0.045(4) 0.036(4) 0.038(4) -0.001(3) -0.002(3) -0.009(3)
C41B 0.059(5) 0.045(5) 0.041(4) 0.004(3) -0.006(3) -0.009(4)
C42B 0.078(6) 0.056(5) 0.053(4) 0.001(4) 0.000(4) 0.006(4)

loop_
_atom_type_symbol
_atom_type_description
_atom_type_scat_dispersion_real
_atom_type_scat_dispersion_imag
_atom_type_scat_source
C C 0.0033 0.0016 'International Tables Vol C Tables 4.2.6.8 and 6.1.1.4'
H H 0.0000 0.0000 'International Tables Vol C Tables 4.2.6.8 and 6.1.1.4'
N N 0.0061 0.0033 'International Tables Vol C Tables 4.2.6.8 and 6.1.1.4'

loop_
_geom_angle_atom_site_label_1
_geom_angle_atom_site_label_2
_geom_angle_atom_site_label_3
_geom_angle
C37A N1A C3A 110.4(4)
C37A N1A C38A 118.9(4)
C3A N1A C38A 130.6(4)
C2A C1A C6A 120.0
C2A C1A N2A 128.4(3)
C6A C1A N2A 110.4(3)
C3A C2A C1A 120.0
C3A C2A C32A 106.5(3)
C1A C2A C32A 132.3(3)
C2A C3A C4A 120.0
C2A C3A N1A 107.8(3)
C4A C3A N1A 132.1(3)
C3A C4A C5A 120.0
C3A C4A C20A 135.0(3)
C5A C4A C20A 104.8(3)
C4A C5A C6A 120.0
C4A C5A N3A 110.1(3)
C6A C5A N3A 128.9(3)
C5A C6A C1A 120.0
C5A C6A C7A 133.6(3)
C1A C6A C7A 104.8(3)
C12A N2A C1A 108.1(4)
C12A N2A C13A 121.4(4)
C1A N2A C13A 128.2(4)
C25A N3A C5A 107.6(4)
C25A N3A C26A 121.9(4)
C5A N3A C26A 127.7(4)
C12A C7A C8A 118.5(5)
C12A C7A C6A 105.4(4)
C8A C7A C6A 136.0(5)
C9A C8A C7A 119.6(5)
C9A C8A H8A 120.2
C7A C8A H8A 120.2
C10A C9A C8A 119.8(5)
C10A C9A H9A 120.1
C8A C9A H9A 120.1
C11A C10A C9A 124.5(6)
C11A C10A H10A 117.7
C9A C10A H10A 117.7
C10A C11A C12A 115.3(5)
C10A C11A H11A 122.3
C12A C11A H11A 122.3
N2A C12A C7A 111.3(5)
N2A C12A C11A 126.5(5)
C7A C12A C11A 122.2(5)
N2A C13A C14A 114.7(4)
N2A C13A H13A 108.6
C14A C13A H13A 108.6
N2A C13A H13B 108.6
C14A C13A H13B 108.6
H13A C13A H13B 107.6
C15A C14A C13A 110.0(4)
C15A C14A H14A 109.7
C13A C14A H14A 109.7
C15A C14A H14B 109.7
C13A C14A H14B 109.7
H14A C14A H14B 108.2
C14A C15A C16A 113.6(5)
C14A C15A H15A 108.8
C16A C15A H15A 108.8
C14A C15A H15B 108.8
C16A C15A H15B 108.8
H15A C15A H15B 107.7
C15A C16A C17A 115.5(5)
C15A C16A H16A 108.4
C17A C16A H16A 108.4
C15A C16A H16B 108.4
C17A C16A H16B 108.4
H16A C16A H16B 107.5
C18' C17A C16A 118.5(6)
C18A C17A C16A 127.6(9)
C18A C17A H17A 105.4
C16A C17A H17A 105.4
C18A C17A H17B 105.4
C16A C17A H17B 105.4
H17A C17A H17B 106.0
C18' C17A H17W 107.7
C16A C17A H17W 107.7
C18' C17A H17Y 107.7
C16A C17A H17Y 107.7
H17W C17A H17Y 107.1
C17A C18A H18A 109.5
C17A C18A H18B 109.5
H18A C18A H18B 109.5
C17A C18A H18C 109.5
H18A C18A H18C 109.5
H18B C18A H18C 109.5
C17A C18' H18G 109.5
C17A C18' H18H 109.5
H18G C18' H18H 109.5
C17A C18' H18I 109.5
H18G C18' H18I 109.5
H18H C18' H18I 109.5
C25A C20A C21A 113.7(5)
C25A C20A C4A 107.8(4)
C21A C20A C4A 138.4(4)
C22A C21A C20A 120.8(5)
C22A C21A H21A 119.6
C20A C21A H21A 119.6
C21A C22A C23A 123.1(5)
C21A C22A H22A 118.4
C23A C22A H22A 118.4
C22A C23A C24A 119.1(5)
C22A C23A H23A 120.5
C24A C23A H23A 120.5
C25A C24A C23A 117.2(5)
C25A C24A H24A 121.4
C23A C24A H24A 121.4
C20A C25A C24A 126.0(5)
C20A C25A N3A 109.4(5)
C24A C25A N3A 124.6(5)
N3A C26A C27A 113.7(4)
N3A C26A H26A 108.8
C27A C26A H26A 108.8
N3A C26A H26B 108.8
C27A C26A H26B 108.8
H26A C26A H26B 107.7
C28A C27A C26A 111.6(4)
C28A C27A H27A 109.3
C26A C27A H27A 109.3
C28A C27A H27B 109.3
C26A C27A H27B 109.3
H27A C27A H27B 108.0
C27A C28A C29A 114.4(4)
C27A C28A H28A 108.6
C29A C28A H28A 108.6
C27A C28A H28B 108.6
C29A C28A H28B 108.6
H28A C28A H28B 107.6
C30A C29A C28A 115.8(5)
C30A C29A H29A 108.3
C28A C29A H29A 108.3
C30A C29A H29B 108.3
C28A C29A H29B 108.3
H29A C29A H29B 107.4
C29A C30A C31A 113.2(5)
C29A C30A H30A 108.9
C31A C30A H30A 108.9
C29A C30A H30B 108.9
C31A C30A H30B 108.9
H30A C30A H30B 107.7
C30A C31A H31A 109.5
C30A C31A H31B 109.5
H31A C31A H31B 109.5
C30A C31A H31C 109.5
H31A C31A H31C 109.5
H31B C31A H31C 109.5
C33A C32A C37A 114.7(4)
C33A C32A C2A 138.6(5)
C37A C32A C2A 106.6(4)
C34A C33A C32A 122.9(5)
C34A C33A H33A 118.6
C32A C33A H33A 118.6
C33A C34A C35A 119.1(5)
C33A C34A H34A 120.4
C35A C34A H34A 120.4
C36A C35A C34A 119.7(5)
C36A C35A H35A 120.2
C34A C35A H35A 120.2
C37A C36A C35A 120.2(5)
C37A C36A H36A 119.9
C35A C36A H36A 119.9
C36A C37A N1A 129.8(5)
C36A C37A C32A 123.2(5)
N1A C37A C32A 106.7(4)
N1A C38A C39A 111.5(4)
N1A C38A H38A 109.3
C39A C38A H38A 109.3
N1A C38A H38B 109.3
C39A C38A H38B 109.3
H38A C38A H38B 108.0
C40A C39A C38A 110.8(4)
C40A C39A H39A 109.5
C38A C39A H39A 109.5
C40A C39A H39B 109.5
C38A C39A H39B 109.5
H39A C39A H39B 108.1
C41A C40A C39A 111.8(4)
C41A C40A H40A 109.3
C39A C40A H40A 109.3
C41A C40A H40B 109.3
C39A C40A H40B 109.3
H40A C40A H40B 107.9
C42A C41A C40A 114.3(5)
C42A C41A H41A 108.7
C40A C41A H41A 108.7
C42A C41A H41B 108.7
C40A C41A H41B 108.7
H41A C41A H41B 107.6
C43A C42A C41A 113.3(5)
C43A C42A H42A 108.9
C41A C42A H42A 108.9
C43A C42A H42B 108.9
C41A C42A H42B 108.9
H42A C42A H42B 107.7
C42A C43A H43A 109.5
C42A C43A H43B 109.5
H43A C43A H43B 109.5
C42A C43A H43C 109.5
H43A C43A H43C 109.5
H43B C43A H43C 109.5
C1B N1B C12B 110.1(3)
C1B N1B C13B 131.0(3)
C12B N1B C13B 118.7(4)
C24B N2B C3B 108.2(3)
C24B N2B C25B 121.4(4)
C3B N2B C25B 126.6(4)
N1B C1B C2B 131.6(3)
N1B C1B C6B 108.1(3)
C2B C1B C6B 120.0
C1B C2B C3B 120.0
C1B C2B C19B 134.4(3)
C3B C2B C19B 105.4(3)
C4B C3B C2B 120.0
C4B C3B N2B 129.4(3)
C2B C3B N2B 109.6(3)
C5B C4B C3B 120.0
C5B C4B C31B 105.1(3)
C3B C4B C31B 133.1(3)
C4B C5B C6B 120.0
C4B C5B N3B 108.8(3)
C6B C5B N3B 129.9(3)
C5B C6B C1B 120.0
C5B C6B C7B 131.0(3)
C1B C6B C7B 107.6(3)
C36B N3B C5B 110.0(4)
C36B N3B C37B 122.8(4)
C5B N3B C37B 126.4(4)
C8B C7B C12B 115.0(4)
C8B C7B C6B 140.4(5)
C12B C7B C6B 104.5(4)
C9B C8B C7B 122.7(5)
C9B C8B H8B 118.7
C7B C8B H8B 118.7
C8B C9B C10B 119.8(5)
C8B C9B H9B 120.1
C10B C9B H9B 120.1
C11B C10B C9B 119.6(5)
C11B C10B H10B 120.2
C9B C10B H10B 120.2
C12B C11B C10B 119.7(5)
C12B C11B H11B 120.2
C10B C11B H11B 120.2
C11B C12B N1B 129.8(5)
C11B C12B C7B 123.1(4)
N1B C12B C7B 106.9(4)
N1B C13B C14B 112.9(4)
N1B C13B H13C 109.0
C14B C13B H13C 109.0
N1B C13B H13D 109.0
C14B C13B H13D 109.0
H13C C13B H13D 107.8
C15B C14B C13B 110.9(4)
C15B C14B H14C 109.5
C13B C14B H14C 109.5
C15B C14B H14D 109.5
C13B C14B H14D 109.5
H14C C14B H14D 108.1
C14B C15B C16B 110.0(4)
C14B C15B H15C 109.7
C16B C15B H15C 109.7
C14B C15B H15D 109.7
C16B C15B H15D 109.7
H15C C15B H15D 108.2
C15B C16B C17B 112.0(5)
C15B C16B H16C 109.2
C17B C16B H16C 109.2
C15B C16B H16D 109.2
C17B C16B H16D 109.2
H16C C16B H16D 107.9
C18B C17B C16B 113.0(5)
C18B C17B H17C 109.0
C16B C17B H17C 109.0
C18B C17B H17D 109.0
C16B C17B H17D 109.0
H17C C17B H17D 107.8
C17B C18B H18D 109.5
C17B C18B H18E 109.5
H18D C18B H18E 109.5
C17B C18B H18F 109.5
H18D C18B H18F 109.5
H18E C18B H18F 109.5
C24B C19B C20B 114.9(4)
C24B C19B C2B 106.3(4)
C20B C19B C2B 138.4(4)
C21B C20B C19B 119.6(5)
C21B C20B H20B 120.2
C19B C20B H20B 120.2
C22B C21B C20B 122.5(5)
C22B C21B H21B 118.8
C20B C21B H21B 118.8
C21B C22B C23B 120.5(5)
C21B C22B H22B 119.8
C23B C22B H22B 119.8
C22B C23B C24B 116.8(5)
C22B C23B H23B 121.6
C24B C23B H23B 121.6
C23B C24B C19B 125.4(5)
C23B C24B N2B 124.5(4)
C19B C24B N2B 109.9(4)
N2B C25B C26B 113.4(4)
N2B C25B H25C 108.9
C26B C25B H25C 108.9
N2B C25B H25D 108.9
C26B C25B H25D 108.9
H25C C25B H25D 107.7
C27B C26B C25B 111.7(4)
C27B C26B H26C 109.3
C25B C26B H26C 109.3
C27B C26B H26D 109.3
C25B C26B H26D 109.3
H26C C26B H26D 107.9
C26B C27B C28B 114.2(4)
C26B C27B H27C 108.7
C28B C27B H27C 108.7
C26B C27B H27D 108.7
C28B C27B H27D 108.7
H27C C27B H27D 107.6
C27B C28B C29B 115.0(5)
C27B C28B H28C 108.5
C29B C28B H28C 108.5
C27B C28B H28D 108.5
C29B C28B H28D 108.5
H28C C28B H28D 107.5
C30B C29B C28B 115.2(5)
C30B C29B H29C 108.5
C28B C29B H29C 108.5
C30B C29B H29D 108.5
C28B C29B H29D 108.5
H29C C29B H29D 107.5
C29B C30B H30D 109.5
C29B C30B H30E 109.5
H30D C30B H30E 109.5
C29B C30B H3OF 109.5
H30D C30B H3OF 109.5
H30E C30B H3OF 109.5
C32B C31B C36B 117.1(5)
C32B C31B C4B 136.2(4)
C36B C31B C4B 106.7(4)
C31B C32B C33B 121.0(5)
C31B C32B H32B 119.5
C33B C32B H32B 119.5
C34B C33B C32B 116.5(5)
C34B C33B H33B 121.7
C32B C33B H33B 121.7
C35B C34B C33B 124.6(5)
C35B C34B H34B 117.7
C33B C34B H34B 117.7
C34B C35B C36B 117.6(5)
C34B C35B H35B 121.2
C36B C35B H35B 121.2
N3B C36B C35B 127.3(5)
N3B C36B C31B 109.2(5)
C35B C36B C31B 123.0(5)
N3B C37B C38B 115.5(4)
N3B C37B H37C 108.4
C38B C37B H37C 108.4
N3B C37B H37D 108.4
C38B C37B H37D 108.4
H37C C37B H37D 107.5
C37B C38B C39B 111.5(4)
C37B C38B H38C 109.3
C39B C38B H38C 109.3
C37B C38B H38D 109.3
C39B C38B H38D 109.3
H38C C38B H38D 108.0
C40B C39B C38B 115.9(5)
C40B C39B H39C 108.3
C38B C39B H39C 108.3
C40B C39B H39D 108.3
C38B C39B H39D 108.3
H39C C39B H39D 107.4
C39B C40B C41B 116.1(5)
C39B C40B H40C 108.3
C41B C40B H40C 108.3
C39B C40B H40D 108.3
C41B C40B H40D 108.3
H40C C40B H40D 107.4
C42B C41B C40B 113.7(5)
C42B C41B H41C 108.8
C40B C41B H41C 108.8
C42B C41B H41D 108.8
C40B C41B H41D 108.8
H41C C41B H41D 107.7
C41B C42B H42D 109.5
C41B C42B H42E 109.5
H42D C42B H42E 109.5
C41B C42B H42F 109.5
H42D C42B H42F 109.5
H42E C42B H42F 109.5

loop_
_geom_bond_atom_site_label_1
_geom_bond_atom_site_label_2
_geom_bond_distance
N1A C37A 1.401(5)
N1A C3A 1.418(4)
N1A C38A 1.463(6)
C1A C2A 1.3900
C1A C6A 1.3900
C1A N2A 1.391(5)
C2A C3A 1.3900
C2A C32A 1.492(5)
C3A C4A 1.3900
C4A C5A 1.3900
C4A C20A 1.471(6)
C5A C6A 1.3900
C5A N3A 1.402(4)
C6A C7A 1.509(6)
N2A C12A 1.365(6)
N2A C13A 1.470(6)
N3A C25A 1.386(6)
N3A C26A 1.465(6)
C7A C12A 1.381(6)
C7A C8A 1.396(6)
C8A C9A 1.379(7)
C8A H8A 0.9500
C9A C10A 1.373(7)
C9A H9A 0.9500
C10A C11A 1.334(7)
C10A H10A 0.9500
C11A C12A 1.445(7)
C11A H11A 0.9500
C13A C14A 1.509(6)
C13A H13A 0.9900
C13A H13B 0.9900
C14A C15A 1.491(6)
C14A H14A 0.9900
C14A H14B 0.9900
C15A C16A 1.510(7)
C15A H15A 0.9900
C15A H15B 0.9900
C16A C17A 1.511(7)
C16A H16A 0.9900
C16A H16B 0.9900
C17A C18' 1.429(11)
C17A C18A 1.440(14)
C17A H17A 0.9900
C17A H17B 0.9900
C17A H17W 0.9900
C17A H17Y 0.9900
C18A H18A 0.9800
C18A H18B 0.9800
C18A H18C 0.9800
C18' H18G 0.9800
C18' H18H 0.9800
C18' H18I 0.9800
C20A C25A 1.377(6)
C20A C21A 1.444(7)
C21A C22A 1.342(6)
C21A H21A 0.9500
C22A C23A 1.363(6)
C22A H22A 0.9500
C23A C24A 1.395(7)
C23A H23A 0.9500
C24A C25A 1.378(6)
C24A H24A 0.9500
C26A C27A 1.533(6)
C26A H26A 0.9900
C26A H26B 0.9900
C27A C28A 1.492(6)
C27A H27A 0.9900
C27A H27B 0.9900
C28A C29A 1.533(6)
C28A H28A 0.9900
C28A H28B 0.9900
C29A C30A 1.511(7)
C29A H29A 0.9900
C29A H29B 0.9900
C30A C31A 1.530(6)
C30A H30A 0.9900
C30A H30B 0.9900
C31A H31A 0.9800
C31A H31B 0.9800
C31A H31C 0.9800
C32A C33A 1.378(6)
C32A C37A 1.435(7)
C33A C34A 1.376(6)
C33A H33A 0.9500
C34A C35A 1.407(7)
C34A H34A 0.9500
C35A C36A 1.357(6)
C35A H35A 0.9500
C36A C37A 1.342(6)
C36A H36A 0.9500
C38A C39A 1.539(6)
C38A H38A 0.9900
C38A H38B 0.9900
C39A C40A 1.523(7)
C39A H39A 0.9900
C39A H39B 0.9900
C40A C41A 1.522(7)
C40A H40A 0.9900
C40A H40B 0.9900
C41A C42A 1.518(8)
C41A H41A 0.9900
C41A H41B 0.9900
C42A C43A 1.482(7)
C42A H42A 0.9900
C42A H42B 0.9900
C43A H43A 0.9800
C43A H43B 0.9800
C43A H43C 0.9800
N1B C1B 1.376(4)
N1B C12B 1.405(5)
N1B C13B 1.457(5)
N2B C24B 1.394(6)
N2B C3B 1.411(4)
N2B C25B 1.465(6)
C1B C2B 1.3900
C1B C6B 1.3900
C2B C3B 1.3900
C2B C19B 1.508(5)
C3B C4B 1.3900
C4B C5B 1.3900
C4B C31B 1.496(6)
C5B C6B 1.3900
C5B N3B 1.422(4)
C6B C7B 1.466(5)
N3B C36B 1.342(6)
N3B C37B 1.475(5)
C7B C8B 1.392(6)
C7B C12B 1.455(6)
C8B C9B 1.336(6)
C8B H8B 0.9500
C9B C10B 1.422(7)
C9B H9B 0.9500
C10B C11B 1.380(6)
C10B H10B 0.9500
C11B C12B 1.316(6)
C11B H11B 0.9500
C13B C14B 1.532(6)
C13B H13C 0.9900
C13B H13D 0.9900
C14B C15B 1.524(6)
C14B H14C 0.9900
C14B H14D 0.9900
C15B C16B 1.545(7)
C15B H15C 0.9900
C15B H15D 0.9900
C16B C17B 1.560(7)
C16B H16C 0.9900
C16B H16D 0.9900
C17B C18B 1.438(7)
C17B H17C 0.9900
C17B H17D 0.9900
C18B H18D 0.9800
C18B H18E 0.9800
C18B H18F 0.9800
C19B C24B 1.381(6)
C19B C20B 1.430(7)
C20B C21B 1.361(6)
C20B H20B 0.9500
C21B C22B 1.360(7)
C21B H21B 0.9500
C22B C23B 1.371(6)
C22B H22B 0.9500
C23B C24B 1.379(6)
C23B H23B 0.9500
C25B C26B 1.518(6)
C25B H25C 0.9900
C25B H25D 0.9900
C26B C27B 1.490(6)
C26B H26C 0.9900
C26B H26D 0.9900
C27B C28B 1.494(7)
C27B H27C 0.9900
C27B H27D 0.9900
C28B C29B 1.532(7)
C28B H28C 0.9900
C28B H28D 0.9900
C29B C30B 1.483(7)
C29B H29C 0.9900
C29B H29D 0.9900
C30B H30D 0.9800
C30B H30E 0.9800
C30B H3OF 0.9800
C31B C32B 1.379(7)
C31B C36B 1.407(6)
C32B C33B 1.441(7)
C32B H32B 0.9500
C33B C34B 1.381(6)
C33B H33B 0.9500
C34B C35B 1.336(7)
C34B H34B 0.9500
C35B C36B 1.384(7)
C35B H35B 0.9500
C37B C38B 1.494(6)
C37B H37C 0.9900
C37B H37D 0.9900
C38B C39B 1.512(6)
C38B H38C 0.9900
C38B H38D 0.9900
C39B C40B 1.491(7)
C39B H39C 0.9900
C39B H39D 0.9900
C40B C41B 1.524(6)
C40B H40C 0.9900
C40B H40D 0.9900
C41B C42B 1.490(8)
C41B H41C 0.9900
C41B H41D 0.9900
C42B H42D 0.9800
C42B H42E 0.9800
C42B H42F 0.9800
